data_4111016
loop_
_publ_author_name
'F. Albert Cotton'
'Igor O. Koshevoy'
'Pascual Lahuerta'
'Carlos A. Murillo'
'Mercedes Sana\'u'
'M. Angeles Ubeda'
'Qinliang Zhao'

_publ_section_title
;
 High Yield Syntheses of Stable, Singly Bonded Pd26+ Compounds
;
_journal_name_full 'Journal of the American Chemical Society'
_journal_page_first 13674
_journal_page_last 13675
_journal_paper_doi 10.1021/ja0656595
_journal_volume 128
_journal_year 2006
_chemical_formula_moiety 'C40 H28 Cl2 F6 O4 P2 Pd2, 2(C H2 Cl2)'
_chemical_formula_sum 'C42 H32 Cl6 F6 O4 P2 Pd2'
_chemical_formula_weight 1202.12
_chemical_name_common 'cis-Pd2(C6H4PPh2)(O2CCF3)2Cl2, 2CH2Cl2'
_chemical_name_systematic
; 
 ? 
;
_space_group_IT_number 2
_symmetry_cell_setting triclinic
_symmetry_space_group_name_Hall '-P 1'
_symmetry_space_group_name_H-M 'P -1'
_atom_sites_solution_hydrogens geom
_atom_sites_solution_primary direct
_atom_sites_solution_secondary difmap
_audit_creation_method SHELXL-97
_cell_angle_alpha 96.8940(10)
_cell_angle_beta 91.5210(10)
_cell_angle_gamma 111.8540(10)
_cell_formula_units_Z 2
_cell_length_a 11.4873(9)
_cell_length_b 12.2811(10)
_cell_length_c 17.4297(14)
_cell_measurement_reflns_used 9548
_cell_measurement_temperature 173(2)
_cell_measurement_theta_max 29.06
_cell_measurement_theta_min 2.29
_cell_volume 2258.9(3)
_computing_cell_refinement 'Bruker SMART'
_computing_data_collection 'Bruker SMART'
_computing_data_reduction 'Bruker SAINT'
_computing_molecular_graphics XP
_computing_publication_material CIFTAB
_computing_structure_refinement 'SHELXL-97 (Sheldrick, 1997)'
_computing_structure_solution 'SHELXS-97 (Sheldrick, 1990)'
_diffrn_ambient_temperature 173(2)
_diffrn_measured_fraction_theta_full 0.968
_diffrn_measured_fraction_theta_max 0.968
_diffrn_measurement_device_type 'CCD area detector'
_diffrn_measurement_method 'phi and omega scans'
_diffrn_radiation_monochromator graphite
_diffrn_radiation_source 'fine-focus sealed tube'
_diffrn_radiation_type MoK\a
_diffrn_radiation_wavelength 0.71073
_diffrn_reflns_av_R_equivalents 0.0303
_diffrn_reflns_av_sigmaI/netI 0.0484
_diffrn_reflns_limit_h_max 13
_diffrn_reflns_limit_h_min -13
_diffrn_reflns_limit_k_max 14
_diffrn_reflns_limit_k_min -14
_diffrn_reflns_limit_l_max 20
_diffrn_reflns_limit_l_min -20
_diffrn_reflns_number 16391
_diffrn_reflns_theta_full 25.00
_diffrn_reflns_theta_max 25.00
_diffrn_reflns_theta_min 1.80
_exptl_absorpt_coefficient_mu 1.288
_exptl_absorpt_correction_T_max 0.9020
_exptl_absorpt_correction_T_min 0.793
_exptl_absorpt_correction_type none
_exptl_absorpt_process_details SADABS
_exptl_crystal_colour red
_exptl_crystal_density_diffrn 1.767
_exptl_crystal_description plate
_exptl_crystal_F_000 1188
_exptl_crystal_size_max 0.18
_exptl_crystal_size_mid 0.18
_exptl_crystal_size_min 0.08
_refine_diff_density_max 0.841
_refine_diff_density_min -0.779
_refine_diff_density_rms 0.093
_refine_ls_extinction_method none
_refine_ls_goodness_of_fit_ref 1.041
_refine_ls_hydrogen_treatment constr
_refine_ls_matrix_type full
_refine_ls_number_parameters 569
_refine_ls_number_reflns 7719
_refine_ls_number_restraints 21
_refine_ls_restrained_S_all 1.040
_refine_ls_R_factor_all 0.0555
_refine_ls_R_factor_gt 0.0395
_refine_ls_shift/su_max 0.001
_refine_ls_shift/su_mean 0.000
_refine_ls_structure_factor_coef Fsqd
_refine_ls_weighting_details 'calc w=1/[\s^2^(Fo^2^)+(0.0327P)^2^+3.4478P] where P=(Fo^2^+2Fc^2^)/3'
_refine_ls_weighting_scheme calc
_refine_ls_wR_factor_gt 0.0785
_refine_ls_wR_factor_ref 0.0832
_reflns_number_gt 6367
_reflns_number_total 7719
_reflns_threshold_expression >2sigma(I)
_cod_data_source_file ja0656595si20060814_035636_1.cif
_cod_data_source_block xl
_cod_database_code 4111016

loop_
_symmetry_equiv_pos_as_xyz
'x, y, z'
'-x, -y, -z'

loop_
_atom_site_label
_atom_site_type_symbol
_atom_site_fract_x
_atom_site_fract_y
_atom_site_fract_z
_atom_site_U_iso_or_equiv
_atom_site_adp_type
_atom_site_occupancy
_atom_site_symmetry_multiplicity
_atom_site_calc_flag
_atom_site_refinement_flags
_atom_site_disorder_assembly
_atom_site_disorder_group
Pd1 Pd -0.04731(3) 0.61569(3) 0.207004(17) 0.01598(9) Uani 1 1 d . . .
Pd2 Pd 0.12214(3) 0.62362(3) 0.306912(17) 0.01567(9) Uani 1 1 d . . .
Cl1 Cl -0.20207(10) 0.64878(10) 0.12666(6) 0.0273(2) Uani 1 1 d . . .
Cl2 Cl 0.30609(10) 0.67472(10) 0.39541(6) 0.0260(2) Uani 1 1 d . . .
Cl3 Cl 0.49521(18) 0.87667(15) 0.56809(11) 0.0703(5) Uani 1 1 d . . .
Cl4 Cl 0.3978(2) 1.01895(17) 0.66923(15) 0.1001(7) Uani 1 1 d . . .
Cl5 Cl 0.82822(17) 1.01256(16) 0.18585(13) 0.0787(5) Uani 1 1 d . . .
Cl6 Cl 0.83300(17) 0.92280(18) 0.02299(12) 0.0802(6) Uani 1 1 d . . .
O1 O -0.0407(3) 0.7733(2) 0.28181(16) 0.0225(7) Uani 1 1 d . . .
O2 O 0.0551(3) 0.7327(2) 0.38316(16) 0.0232(7) Uani 1 1 d . . .
O3 O 0.0983(3) 0.7419(3) 0.15326(16) 0.0237(7) Uani 1 1 d . . .
O4 O 0.2283(3) 0.7885(2) 0.26199(16) 0.0223(6) Uani 1 1 d . . .
P1 P -0.18906(10) 0.48123(10) 0.26903(6) 0.0188(2) Uani 1 1 d . . .
P2 P 0.17432(10) 0.50042(9) 0.22077(6) 0.0178(2) Uani 1 1 d . . .
C1 C 0.0026(4) 0.7894(4) 0.3504(3) 0.0242(10) Uani 1 1 d . . .
C2 C -0.0032(5) 0.8973(4) 0.4026(3) 0.0333(12) Uani 1 1 d . . .
C3 C 0.1933(4) 0.8049(4) 0.1979(2) 0.0204(9) Uani 1 1 d . A .
C4 C 0.2758(4) 0.9182(4) 0.1679(3) 0.0301(11) Uani 1 1 d D . .
C5 C 0.5260(7) 1.0169(6) 0.6184(4) 0.0656(19) Uani 1 1 d . . .
H5A H 0.5442 1.0753 0.5813 0.079 Uiso 1 1 calc R . .
H5B H 0.6011 1.0400 0.6551 0.079 Uiso 1 1 calc R . .
C6 C 0.9070(6) 0.9548(5) 0.1172(4) 0.0626(18) Uani 1 1 d . . .
H6A H 0.9115 0.8815 0.1328 0.075 Uiso 1 1 calc R . .
H6B H 0.9942 1.0128 0.1169 0.075 Uiso 1 1 calc R . .
C11 C -0.1104(4) 0.4130(4) 0.3262(2) 0.0201(9) Uani 1 1 d . . .
C12 C 0.0163(4) 0.4753(4) 0.3507(2) 0.0183(9) Uani 1 1 d . . .
C13 C 0.0702(4) 0.4374(4) 0.4085(2) 0.0253(10) Uani 1 1 d . . .
H13 H 0.1561 0.4798 0.4262 0.030 Uiso 1 1 calc R . .
C14 C -0.0003(4) 0.3377(4) 0.4408(3) 0.0309(11) Uani 1 1 d . . .
H14 H 0.0377 0.3133 0.4810 0.037 Uiso 1 1 calc R . .
C15 C -0.1246(5) 0.2735(4) 0.4155(3) 0.0338(12) Uani 1 1 d . . .
H15 H -0.1715 0.2047 0.4376 0.041 Uiso 1 1 calc R . .
C16 C -0.1804(4) 0.3101(4) 0.3579(3) 0.0296(11) Uani 1 1 d . . .
H16 H -0.2658 0.2659 0.3397 0.035 Uiso 1 1 calc R . .
C21 C -0.2624(4) 0.5529(4) 0.3385(2) 0.0223(9) Uani 1 1 d . . .
C22 C -0.3064(4) 0.6386(4) 0.3175(3) 0.0286(10) Uani 1 1 d . . .
H22 H -0.2945 0.6624 0.2675 0.034 Uiso 1 1 calc R . .
C23 C -0.3670(5) 0.6882(4) 0.3700(3) 0.0359(12) Uani 1 1 d . . .
H23 H -0.3972 0.7458 0.3557 0.043 Uiso 1 1 calc R . .
C24 C -0.3841(5) 0.6551(5) 0.4431(3) 0.0398(13) Uani 1 1 d . . .
H24 H -0.4265 0.6893 0.4786 0.048 Uiso 1 1 calc R . .
C25 C -0.3396(5) 0.5724(5) 0.4645(3) 0.0386(13) Uani 1 1 d . . .
H25 H -0.3507 0.5502 0.5150 0.046 Uiso 1 1 calc R . .
C26 C -0.2787(4) 0.5216(4) 0.4126(2) 0.0274(10) Uani 1 1 d . . .
H26 H -0.2479 0.4650 0.4279 0.033 Uiso 1 1 calc R . .
C31 C -0.3145(4) 0.3665(4) 0.2064(2) 0.0233(10) Uani 1 1 d . . .
C32 C -0.4197(4) 0.3868(4) 0.1819(3) 0.0308(11) Uani 1 1 d . . .
H32 H -0.4276 0.4598 0.1995 0.037 Uiso 1 1 calc R . .
C33 C -0.5137(5) 0.2998(5) 0.1314(3) 0.0368(12) Uani 1 1 d . . .
H33 H -0.5864 0.3129 0.1152 0.044 Uiso 1 1 calc R . .
C34 C -0.5009(5) 0.1955(5) 0.1052(3) 0.0403(13) Uani 1 1 d . . .
H34 H -0.5641 0.1372 0.0699 0.048 Uiso 1 1 calc R . .
C35 C -0.3969(5) 0.1738(4) 0.1297(3) 0.0395(13) Uani 1 1 d . . .
H35 H -0.3896 0.1006 0.1118 0.047 Uiso 1 1 calc R . .
C36 C -0.3035(4) 0.2594(4) 0.1804(3) 0.0301(11) Uani 1 1 d . . .
H36 H -0.2320 0.2449 0.1973 0.036 Uiso 1 1 calc R . .
C41 C 0.0468(4) 0.4252(4) 0.1481(2) 0.0189(9) Uani 1 1 d . . .
C42 C -0.0431(4) 0.4746(4) 0.1361(2) 0.0182(9) Uani 1 1 d . . .
C43 C -0.1308(4) 0.4264(4) 0.0721(2) 0.0242(10) Uani 1 1 d . . .
H43 H -0.1922 0.4591 0.0632 0.029 Uiso 1 1 calc R . .
C44 C -0.1288(4) 0.3315(4) 0.0217(2) 0.0286(11) Uani 1 1 d . . .
H44 H -0.1880 0.3006 -0.0221 0.034 Uiso 1 1 calc R . .
C45 C -0.0422(4) 0.2808(4) 0.0339(2) 0.0280(10) Uani 1 1 d . . .
H45 H -0.0426 0.2147 -0.0008 0.034 Uiso 1 1 calc R . .
C46 C 0.0452(4) 0.3272(4) 0.0972(2) 0.0252(10) Uani 1 1 d . . .
H46 H 0.1046 0.2923 0.1062 0.030 Uiso 1 1 calc R . .
C51 C 0.2139(4) 0.3892(4) 0.2617(2) 0.0205(9) Uani 1 1 d . . .
C52 C 0.1212(4) 0.2776(4) 0.2651(3) 0.0277(10) Uani 1 1 d . . .
H52 H 0.0375 0.2591 0.2445 0.033 Uiso 1 1 calc R . .
C53 C 0.1518(5) 0.1943(4) 0.2985(3) 0.0356(12) Uani 1 1 d . . .
H53 H 0.0893 0.1178 0.3000 0.043 Uiso 1 1 calc R . .
C54 C 0.2734(5) 0.2217(4) 0.3299(3) 0.0367(12) Uani 1 1 d . . .
H54 H 0.2936 0.1642 0.3531 0.044 Uiso 1 1 calc R . .
C55 C 0.3641(5) 0.3313(4) 0.3275(3) 0.0321(11) Uani 1 1 d . . .
H55 H 0.4471 0.3494 0.3490 0.039 Uiso 1 1 calc R . .
C56 C 0.3356(4) 0.4162(4) 0.2938(2) 0.0266(10) Uani 1 1 d . . .
H56 H 0.3988 0.4924 0.2926 0.032 Uiso 1 1 calc R . .
C61 C 0.3088(4) 0.5801(4) 0.1691(2) 0.0212(9) Uani 1 1 d . . .
C62 C 0.3113(4) 0.5426(4) 0.0910(2) 0.0274(10) Uani 1 1 d . . .
H62 H 0.2408 0.4795 0.0641 0.033 Uiso 1 1 calc R . .
C63 C 0.4168(4) 0.5974(5) 0.0523(3) 0.0344(12) Uani 1 1 d . . .
H63 H 0.4179 0.5716 -0.0012 0.041 Uiso 1 1 calc R . .
C64 C 0.5198(4) 0.6888(5) 0.0905(3) 0.0350(12) Uani 1 1 d . . .
H64 H 0.5924 0.7247 0.0638 0.042 Uiso 1 1 calc R . .
C65 C 0.5172(4) 0.7280(4) 0.1678(3) 0.0339(12) Uani 1 1 d . . .
H65 H 0.5876 0.7921 0.1940 0.041 Uiso 1 1 calc R . .
C66 C 0.4115(4) 0.6741(4) 0.2075(3) 0.0266(10) Uani 1 1 d . . .
H66 H 0.4098 0.7015 0.2607 0.032 Uiso 1 1 calc R . .
F1 F -0.0444(4) 0.8686(3) 0.46971(17) 0.0655(11) Uani 1 1 d . . .
F2 F -0.0754(3) 0.9445(3) 0.37196(17) 0.0529(9) Uani 1 1 d . . .
F3 F 0.1115(3) 0.9816(3) 0.4151(2) 0.0638(10) Uani 1 1 d . . .
F4 F 0.2107(4) 0.9686(5) 0.1332(4) 0.103(3) Uani 0.770(5) 1 d PD A 1
F5 F 0.3491(5) 1.0006(4) 0.2212(2) 0.081(2) Uani 0.770(5) 1 d PD A 1
F6 F 0.3487(6) 0.8989(4) 0.1165(3) 0.100(3) Uani 0.770(5) 1 d PD A 1
F5A F 0.3927(12) 0.9472(13) 0.1912(9) 0.081(2) Uani 0.230(5) 1 d PD A 2
F4A F 0.2437(15) 1.0040(13) 0.1985(9) 0.103(3) Uani 0.230(5) 1 d PD A 2
F6A F 0.2681(16) 0.9155(16) 0.0952(7) 0.100(3) Uani 0.230(5) 1 d PD A 2

loop_
_atom_site_aniso_label
_atom_site_aniso_U_11
_atom_site_aniso_U_22
_atom_site_aniso_U_33
_atom_site_aniso_U_23
_atom_site_aniso_U_13
_atom_site_aniso_U_12
Pd1 0.01382(17) 0.01895(18) 0.01536(17) 0.00311(13) 0.00123(13) 0.00619(13)
Pd2 0.01422(17) 0.01806(17) 0.01450(16) 0.00226(12) 0.00048(12) 0.00587(13)
Cl1 0.0253(6) 0.0346(6) 0.0266(6) 0.0069(5) -0.0030(5) 0.0161(5)
Cl2 0.0208(6) 0.0301(6) 0.0239(5) 0.0026(4) -0.0067(4) 0.0068(5)
Cl3 0.0751(12) 0.0554(10) 0.0809(12) 0.0012(9) 0.0025(10) 0.0280(9)
Cl4 0.1008(17) 0.0551(11) 0.1358(19) -0.0113(12) 0.0236(15) 0.0262(11)
Cl5 0.0554(11) 0.0572(11) 0.1164(16) 0.0099(10) 0.0087(10) 0.0138(9)
Cl6 0.0552(11) 0.0888(14) 0.0885(13) 0.0387(11) 0.0020(9) 0.0103(10)
O1 0.0268(17) 0.0240(16) 0.0189(15) 0.0008(12) 0.0001(13) 0.0129(13)
O2 0.0309(18) 0.0224(16) 0.0190(15) 0.0022(12) 0.0022(13) 0.0133(14)
O3 0.0224(17) 0.0261(17) 0.0182(15) 0.0035(13) 0.0003(13) 0.0042(14)
O4 0.0207(16) 0.0212(16) 0.0221(16) 0.0039(12) -0.0007(13) 0.0046(13)
P1 0.0133(6) 0.0238(6) 0.0198(5) 0.0052(4) 0.0027(4) 0.0068(5)
P2 0.0146(6) 0.0209(6) 0.0179(5) 0.0024(4) 0.0018(4) 0.0069(5)
C1 0.024(2) 0.018(2) 0.029(3) 0.0052(19) 0.009(2) 0.0044(19)
C2 0.050(3) 0.032(3) 0.026(3) 0.007(2) 0.008(2) 0.023(3)
C3 0.020(2) 0.021(2) 0.021(2) 0.0029(18) 0.0038(19) 0.0094(19)
C4 0.033(3) 0.026(3) 0.026(2) 0.005(2) 0.001(2) 0.005(2)
C5 0.072(5) 0.059(4) 0.047(4) 0.003(3) -0.011(3) 0.004(3)
C6 0.040(4) 0.047(4) 0.097(5) 0.016(4) -0.004(3) 0.012(3)
C11 0.017(2) 0.026(2) 0.020(2) 0.0077(18) 0.0039(18) 0.0098(19)
C12 0.017(2) 0.024(2) 0.016(2) 0.0042(17) 0.0062(17) 0.0077(18)
C13 0.025(3) 0.032(3) 0.021(2) 0.0076(19) -0.0008(19) 0.012(2)
C14 0.031(3) 0.038(3) 0.028(2) 0.015(2) 0.003(2) 0.014(2)
C15 0.031(3) 0.033(3) 0.038(3) 0.019(2) 0.007(2) 0.008(2)
C16 0.024(3) 0.030(3) 0.032(3) 0.012(2) 0.006(2) 0.006(2)
C21 0.014(2) 0.031(3) 0.022(2) 0.0015(19) 0.0025(18) 0.0093(19)
C22 0.022(2) 0.037(3) 0.028(2) 0.005(2) 0.003(2) 0.012(2)
C23 0.031(3) 0.042(3) 0.040(3) -0.001(2) 0.000(2) 0.022(2)
C24 0.033(3) 0.061(4) 0.031(3) -0.004(2) 0.008(2) 0.028(3)
C25 0.029(3) 0.069(4) 0.021(2) 0.006(2) 0.004(2) 0.024(3)
C26 0.022(2) 0.041(3) 0.019(2) 0.005(2) 0.0006(19) 0.011(2)
C31 0.013(2) 0.032(3) 0.021(2) 0.0055(19) 0.0048(18) 0.0039(19)
C32 0.020(3) 0.042(3) 0.027(2) 0.007(2) 0.002(2) 0.007(2)
C33 0.025(3) 0.050(3) 0.028(3) 0.013(2) -0.001(2) 0.003(2)
C34 0.028(3) 0.040(3) 0.034(3) 0.008(2) -0.005(2) -0.010(2)
C35 0.044(3) 0.021(3) 0.041(3) 0.000(2) 0.001(3) -0.001(2)
C36 0.026(3) 0.029(3) 0.032(3) 0.006(2) 0.004(2) 0.006(2)
C41 0.012(2) 0.022(2) 0.020(2) 0.0052(17) 0.0023(17) 0.0026(18)
C42 0.016(2) 0.023(2) 0.013(2) 0.0024(17) 0.0067(17) 0.0044(18)
C43 0.023(2) 0.027(2) 0.021(2) 0.0041(19) 0.0015(19) 0.008(2)
C44 0.030(3) 0.032(3) 0.018(2) -0.0006(19) -0.0009(19) 0.007(2)
C45 0.035(3) 0.027(3) 0.020(2) -0.0031(19) 0.003(2) 0.011(2)
C46 0.026(3) 0.026(2) 0.025(2) -0.0013(19) 0.001(2) 0.013(2)
C51 0.019(2) 0.027(2) 0.017(2) 0.0040(18) 0.0021(18) 0.0101(19)
C52 0.026(3) 0.026(3) 0.032(3) 0.005(2) 0.003(2) 0.010(2)
C53 0.041(3) 0.026(3) 0.042(3) 0.010(2) 0.000(2) 0.015(2)
C54 0.046(3) 0.038(3) 0.036(3) 0.010(2) 0.002(2) 0.025(3)
C55 0.027(3) 0.047(3) 0.029(3) 0.008(2) -0.002(2) 0.021(2)
C56 0.023(2) 0.033(3) 0.026(2) 0.006(2) 0.0046(19) 0.012(2)
C61 0.014(2) 0.026(2) 0.028(2) 0.0094(19) 0.0037(18) 0.0104(19)
C62 0.025(3) 0.038(3) 0.021(2) 0.007(2) 0.0019(19) 0.013(2)
C63 0.028(3) 0.056(3) 0.024(2) 0.012(2) 0.007(2) 0.019(3)
C64 0.017(3) 0.058(3) 0.038(3) 0.024(3) 0.012(2) 0.018(2)
C65 0.017(2) 0.041(3) 0.039(3) 0.013(2) 0.001(2) 0.004(2)
C66 0.019(2) 0.029(3) 0.029(2) 0.006(2) 0.0038(19) 0.004(2)
F1 0.137(4) 0.053(2) 0.0342(17) 0.0153(15) 0.039(2) 0.062(2)
F2 0.082(3) 0.0489(19) 0.0470(18) -0.0013(15) -0.0003(17) 0.0490(19)
F3 0.060(2) 0.0336(18) 0.085(3) -0.0197(17) -0.0086(19) 0.0121(17)
F4 0.044(3) 0.082(4) 0.179(7) 0.104(5) -0.028(4) -0.004(3)
F5 0.123(5) 0.029(3) 0.038(3) 0.006(2) -0.020(3) -0.032(3)
F6 0.119(6) 0.038(3) 0.130(5) 0.016(3) 0.106(5) 0.007(3)
F5A 0.123(5) 0.029(3) 0.038(3) 0.006(2) -0.020(3) -0.032(3)
F4A 0.044(3) 0.082(4) 0.179(7) 0.104(5) -0.028(4) -0.004(3)
F6A 0.119(6) 0.038(3) 0.130(5) 0.016(3) 0.106(5) 0.007(3)

loop_
_atom_type_symbol
_atom_type_description
_atom_type_scat_dispersion_real
_atom_type_scat_dispersion_imag
_atom_type_scat_source
C C 0.0033 0.0016 'International Tables Vol C Tables 4.2.6.8 and 6.1.1.4'
H H 0.0000 0.0000 'International Tables Vol C Tables 4.2.6.8 and 6.1.1.4'
O O 0.0106 0.0060 'International Tables Vol C Tables 4.2.6.8 and 6.1.1.4'
F F 0.0171 0.0103 'International Tables Vol C Tables 4.2.6.8 and 6.1.1.4'
P P 0.1023 0.0942 'International Tables Vol C Tables 4.2.6.8 and 6.1.1.4'
Cl Cl 0.1484 0.1585 'International Tables Vol C Tables 4.2.6.8 and 6.1.1.4'
Pd Pd -0.9988 1.0072 'International Tables Vol C Tables 4.2.6.8 and 6.1.1.4'

loop_
_geom_angle_atom_site_label_1
_geom_angle_atom_site_label_2
_geom_angle_atom_site_label_3
_geom_angle
C42 Pd1 O3 94.07(13)
C42 Pd1 O1 176.68(14)
O3 Pd1 O1 82.88(11)
C42 Pd1 P1 85.56(11)
O3 Pd1 P1 175.71(8)
O1 Pd1 P1 97.38(8)
C42 Pd1 Cl1 95.92(12)
O3 Pd1 Cl1 89.26(8)
O1 Pd1 Cl1 85.39(8)
P1 Pd1 Cl1 95.03(4)
C42 Pd1 Pd2 95.94(12)
O3 Pd1 Pd2 87.38(8)
O1 Pd1 Pd2 82.63(7)
P1 Pd1 Pd2 88.40(3)
Cl1 Pd1 Pd2 167.87(3)
C12 Pd2 O2 92.35(14)
C12 Pd2 O4 176.52(14)
O2 Pd2 O4 84.48(11)
C12 Pd2 P2 85.59(12)
O2 Pd2 P2 174.54(8)
O4 Pd2 P2 97.43(8)
C12 Pd2 Cl2 96.23(12)
O2 Pd2 Cl2 90.03(8)
O4 Pd2 Cl2 85.22(8)
P2 Pd2 Cl2 95.22(4)
C12 Pd2 Pd1 95.97(12)
O2 Pd2 Pd1 86.55(8)
O4 Pd2 Pd1 82.43(7)
P2 Pd2 Pd1 88.63(3)
Cl2 Pd2 Pd1 167.45(3)
C1 O1 Pd1 118.3(3)
C1 O2 Pd2 115.1(3)
C3 O3 Pd1 114.6(2)
C3 O4 Pd2 119.1(3)
C11 P1 C31 109.0(2)
C11 P1 C21 104.94(19)
C31 P1 C21 107.2(2)
C11 P1 Pd1 109.66(14)
C31 P1 Pd1 114.84(14)
C21 P1 Pd1 110.70(15)
C41 P2 C51 107.6(2)
C41 P2 C61 105.90(19)
C51 P2 C61 106.02(19)
C41 P2 Pd2 109.79(14)
C51 P2 Pd2 114.99(14)
C61 P2 Pd2 112.03(14)
O1 C1 O2 129.4(4)
O1 C1 C2 116.5(4)
O2 C1 C2 114.1(4)
F2 C2 F1 107.9(4)
F2 C2 F3 106.6(4)
F1 C2 F3 108.4(4)
F2 C2 C1 113.4(4)
F1 C2 C1 110.9(4)
F3 C2 C1 109.4(4)
O4 C3 O3 129.6(4)
O4 C3 C4 116.3(4)
O3 C3 C4 114.1(4)
F6A C4 F5A 108.3(9)
F6A C4 F5 129.8(9)
F5A C4 F5 48.4(7)
F6A C4 F6 50.0(8)
F5A C4 F6 63.3(7)
F5 C4 F6 106.2(5)
F6A C4 F4A 107.5(8)
F5A C4 F4A 106.2(8)
F5 C4 F4A 58.9(7)
F6 C4 F4A 139.5(8)
F6A C4 F4 57.5(8)
F5A C4 F4 135.6(8)
F5 C4 F4 105.0(4)
F6 C4 F4 105.1(5)
F4A C4 F4 53.1(7)
F6A C4 C3 115.5(9)
F5A C4 C3 110.8(7)
F5 C4 C3 114.5(4)
F6 C4 C3 112.2(4)
F4A C4 C3 108.0(8)
F4 C4 C3 113.0(4)
Cl3 C5 Cl4 110.8(4)
Cl3 C5 H5A 109.5
Cl4 C5 H5A 109.5
Cl3 C5 H5B 109.5
Cl4 C5 H5B 109.5
H5A C5 H5B 108.1
Cl5 C6 Cl6 112.8(3)
Cl5 C6 H6A 109.0
Cl6 C6 H6A 109.0
Cl5 C6 H6B 109.0
Cl6 C6 H6B 109.0
H6A C6 H6B 107.8
C12 C11 C16 120.2(4)
C12 C11 P1 118.5(3)
C16 C11 P1 120.1(3)
C13 C12 C11 119.0(4)
C13 C12 Pd2 118.9(3)
C11 C12 Pd2 122.0(3)
C12 C13 C14 120.4(4)
C12 C13 H13 119.8
C14 C13 H13 119.8
C15 C14 C13 121.0(4)
C15 C14 H14 119.5
C13 C14 H14 119.5
C14 C15 C16 119.5(4)
C14 C15 H15 120.2
C16 C15 H15 120.2
C15 C16 C11 119.8(4)
C15 C16 H16 120.1
C11 C16 H16 120.1
C26 C21 C22 118.9(4)
C26 C21 P1 120.5(3)
C22 C21 P1 120.6(3)
C23 C22 C21 119.7(4)
C23 C22 H22 120.1
C21 C22 H22 120.1
C24 C23 C22 120.7(5)
C24 C23 H23 119.7
C22 C23 H23 119.7
C25 C24 C23 119.9(4)
C25 C24 H24 120.0
C23 C24 H24 120.0
C24 C25 C26 120.2(4)
C24 C25 H25 119.9
C26 C25 H25 119.9
C25 C26 C21 120.5(4)
C25 C26 H26 119.8
C21 C26 H26 119.8
C32 C31 C36 119.7(4)
C32 C31 P1 120.2(4)
C36 C31 P1 120.1(3)
C31 C32 C33 119.9(5)
C31 C32 H32 120.0
C33 C32 H32 120.0
C34 C33 C32 119.8(5)
C34 C33 H33 120.1
C32 C33 H33 120.1
C33 C34 C35 120.8(5)
C33 C34 H34 119.6
C35 C34 H34 119.6
C34 C35 C36 119.7(5)
C34 C35 H35 120.2
C36 C35 H35 120.2
C35 C36 C31 120.0(5)
C35 C36 H36 120.0
C31 C36 H36 120.0
C46 C41 C42 119.8(4)
C46 C41 P2 120.8(3)
C42 C41 P2 119.0(3)
C43 C42 C41 118.9(4)
C43 C42 Pd1 118.9(3)
C41 C42 Pd1 122.2(3)
C44 C43 C42 120.2(4)
C44 C43 H43 119.9
C42 C43 H43 119.9
C45 C44 C43 121.3(4)
C45 C44 H44 119.4
C43 C44 H44 119.4
C44 C45 C46 119.2(4)
C44 C45 H45 120.4
C46 C45 H45 120.4
C45 C46 C41 120.6(4)
C45 C46 H46 119.7
C41 C46 H46 119.7
C56 C51 C52 119.6(4)
C56 C51 P2 120.1(3)
C52 C51 P2 120.2(3)
C53 C52 C51 119.6(4)
C53 C52 H52 120.2
C51 C52 H52 120.2
C52 C53 C54 120.4(5)
C52 C53 H53 119.8
C54 C53 H53 119.8
C55 C54 C53 120.2(4)
C55 C54 H54 119.9
C53 C54 H54 119.9
C54 C55 C56 120.4(4)
C54 C55 H55 119.8
C56 C55 H55 119.8
C55 C56 C51 119.7(4)
C55 C56 H56 120.1
C51 C56 H56 120.1
C62 C61 C66 119.5(4)
C62 C61 P2 119.5(3)
C66 C61 P2 120.9(3)
C63 C62 C61 120.0(4)
C63 C62 H62 120.0
C61 C62 H62 120.0
C64 C63 C62 120.7(4)
C64 C63 H63 119.6
C62 C63 H63 119.6
C63 C64 C65 119.7(4)
C63 C64 H64 120.1
C65 C64 H64 120.1
C64 C65 C66 120.3(5)
C64 C65 H65 119.9
C66 C65 H65 119.9
C61 C66 C65 119.7(4)
C61 C66 H66 120.1
C65 C66 H66 120.1

loop_
_geom_bond_atom_site_label_1
_geom_bond_atom_site_label_2
_geom_bond_distance
Pd1 C42 2.021(4)
Pd1 O3 2.140(3)
Pd1 O1 2.175(3)
Pd1 P1 2.2511(11)
Pd1 Cl1 2.4144(11)
Pd1 Pd2 2.5434(4)
Pd2 C12 2.028(4)
Pd2 O2 2.133(3)
Pd2 O4 2.190(3)
Pd2 P2 2.2540(11)
Pd2 Cl2 2.4177(11)
Cl3 C5 1.740(7)
Cl4 C5 1.745(7)
Cl5 C6 1.756(7)
Cl6 C6 1.760(7)
O1 C1 1.247(5)
O2 C1 1.250(5)
O3 C3 1.255(5)
O4 C3 1.241(5)
P1 C11 1.798(4)
P1 C31 1.813(4)
P1 C21 1.817(4)
P2 C41 1.793(4)
P2 C51 1.806(4)
P2 C61 1.821(4)
C1 C2 1.538(6)
C2 F2 1.311(5)
C2 F1 1.312(5)
C2 F3 1.331(6)
C3 C4 1.525(6)
C4 F6A 1.264(12)
C4 F5A 1.293(12)
C4 F5 1.302(6)
C4 F6 1.302(6)
C4 F4A 1.302(12)
C4 F4 1.311(6)
C5 H5A 0.9900
C5 H5B 0.9900
C6 H6A 0.9900
C6 H6B 0.9900
C11 C12 1.394(6)
C11 C16 1.408(6)
C12 C13 1.382(6)
C13 C14 1.387(6)
C13 H13 0.9500
C14 C15 1.378(7)
C14 H14 0.9500
C15 C16 1.382(6)
C15 H15 0.9500
C16 H16 0.9500
C21 C26 1.390(6)
C21 C22 1.406(6)
C22 C23 1.382(6)
C22 H22 0.9500
C23 C24 1.381(7)
C23 H23 0.9500
C24 C25 1.378(7)
C24 H24 0.9500
C25 C26 1.384(6)
C25 H25 0.9500
C26 H26 0.9500
C31 C32 1.387(6)
C31 C36 1.392(6)
C32 C33 1.395(7)
C32 H32 0.9500
C33 C34 1.370(7)
C33 H33 0.9500
C34 C35 1.384(7)
C34 H34 0.9500
C35 C36 1.387(7)
C35 H35 0.9500
C36 H36 0.9500
C41 C46 1.400(6)
C41 C42 1.401(6)
C42 C43 1.397(6)
C43 C44 1.380(6)
C43 H43 0.9500
C44 C45 1.380(6)
C44 H44 0.9500
C45 C46 1.384(6)
C45 H45 0.9500
C46 H46 0.9500
C51 C56 1.395(6)
C51 C52 1.397(6)
C52 C53 1.382(6)
C52 H52 0.9500
C53 C54 1.388(7)
C53 H53 0.9500
C54 C55 1.367(7)
C54 H54 0.9500
C55 C56 1.390(6)
C55 H55 0.9500
C56 H56 0.9500
C61 C62 1.387(6)
C61 C66 1.391(6)
C62 C63 1.386(6)
C62 H62 0.9500
C63 C64 1.376(7)
C63 H63 0.9500
C64 C65 1.379(7)
C64 H64 0.9500
C65 C66 1.396(6)
C65 H65 0.9500
C66 H66 0.9500

loop_
_geom_torsion_atom_site_label_1
_geom_torsion_atom_site_label_2
_geom_torsion_atom_site_label_3
_geom_torsion_atom_site_label_4
_geom_torsion
C42 Pd1 Pd2 C12 -71.38(16)
O3 Pd1 Pd2 C12 -165.20(13)
O1 Pd1 Pd2 C12 111.64(14)
P1 Pd1 Pd2 C12 13.99(11)
Cl1 Pd1 Pd2 C12 120.69(18)
C42 Pd1 Pd2 O2 -163.39(13)
O3 Pd1 Pd2 O2 102.79(11)
O1 Pd1 Pd2 O2 19.63(11)
P1 Pd1 Pd2 O2 -78.02(8)
Cl1 Pd1 Pd2 O2 28.68(17)
C42 Pd1 Pd2 O4 111.73(13)
O3 Pd1 Pd2 O4 17.90(11)
O1 Pd1 Pd2 O4 -65.25(11)
P1 Pd1 Pd2 O4 -162.90(8)
Cl1 Pd1 Pd2 O4 -56.20(16)
C42 Pd1 Pd2 P2 14.05(11)
O3 Pd1 Pd2 P2 -79.78(8)
O1 Pd1 Pd2 P2 -162.94(8)
P1 Pd1 Pd2 P2 99.41(4)
Cl1 Pd1 Pd2 P2 -153.89(15)
C42 Pd1 Pd2 Cl2 122.20(18)
O3 Pd1 Pd2 Cl2 28.37(16)
O1 Pd1 Pd2 Cl2 -54.78(16)
P1 Pd1 Pd2 Cl2 -152.43(14)
Cl1 Pd1 Pd2 Cl2 -45.7(2)
C42 Pd1 O1 C1 -86(2)
O3 Pd1 O1 C1 -109.8(3)
P1 Pd1 O1 C1 65.9(3)
Cl1 Pd1 O1 C1 160.4(3)
Pd2 Pd1 O1 C1 -21.5(3)
C12 Pd2 O2 C1 -122.0(3)
O4 Pd2 O2 C1 56.6(3)
P2 Pd2 O2 C1 -54.2(10)
Cl2 Pd2 O2 C1 141.8(3)
Pd1 Pd2 O2 C1 -26.1(3)
C42 Pd1 O3 C3 -120.6(3)
O1 Pd1 O3 C3 58.1(3)
P1 Pd1 O3 C3 -35.6(13)
Cl1 Pd1 O3 C3 143.5(3)
Pd2 Pd1 O3 C3 -24.8(3)
C12 Pd2 O4 C3 -81(2)
O2 Pd2 O4 C3 -105.9(3)
P2 Pd2 O4 C3 68.9(3)
Cl2 Pd2 O4 C3 163.6(3)
Pd1 Pd2 O4 C3 -18.7(3)
C42 Pd1 P1 C11 75.03(19)
O3 Pd1 P1 C11 -10.2(11)
O1 Pd1 P1 C11 -103.41(17)
Cl1 Pd1 P1 C11 170.60(15)
Pd2 Pd1 P1 C11 -21.06(15)
C42 Pd1 P1 C31 -48.1(2)
O3 Pd1 P1 C31 -133.4(11)
O1 Pd1 P1 C31 133.43(18)
Cl1 Pd1 P1 C31 47.45(16)
Pd2 Pd1 P1 C31 -144.21(16)
C42 Pd1 P1 C21 -169.65(19)
O3 Pd1 P1 C21 105.1(11)
O1 Pd1 P1 C21 11.91(16)
Cl1 Pd1 P1 C21 -74.08(15)
Pd2 Pd1 P1 C21 94.27(15)
C12 Pd2 P2 C41 76.63(18)
O2 Pd2 P2 C41 8.6(9)
O4 Pd2 P2 C41 -101.65(16)
Cl2 Pd2 P2 C41 172.51(14)
Pd1 Pd2 P2 C41 -19.47(14)
C12 Pd2 P2 C51 -44.87(19)
O2 Pd2 P2 C51 -112.9(8)
O4 Pd2 P2 C51 136.85(17)
Cl2 Pd2 P2 C51 51.00(16)
Pd1 Pd2 P2 C51 -140.97(16)
C12 Pd2 P2 C61 -166.01(19)
O2 Pd2 P2 C61 125.9(8)
O4 Pd2 P2 C61 15.72(16)
Cl2 Pd2 P2 C61 -70.13(15)
Pd1 Pd2 P2 C61 97.90(14)
Pd1 O1 C1 O2 7.0(6)
Pd1 O1 C1 C2 -175.8(3)
Pd2 O2 C1 O1 17.5(6)
Pd2 O2 C1 C2 -159.7(3)
O1 C1 C2 F2 12.7(6)
O2 C1 C2 F2 -169.7(4)
O1 C1 C2 F1 134.3(4)
O2 C1 C2 F1 -48.1(6)
O1 C1 C2 F3 -106.1(5)
O2 C1 C2 F3 71.5(5)
Pd2 O4 C3 O3 4.0(6)
Pd2 O4 C3 C4 -176.5(3)
Pd1 O3 C3 O4 18.3(6)
Pd1 O3 C3 C4 -161.2(3)
O4 C3 C4 F6A 155.8(10)
O3 C3 C4 F6A -24.7(11)
O4 C3 C4 F5A 32.1(9)
O3 C3 C4 F5A -148.3(9)
O4 C3 C4 F5 -20.4(7)
O3 C3 C4 F5 159.1(5)
O4 C3 C4 F6 100.8(6)
O3 C3 C4 F6 -79.6(6)
O4 C3 C4 F4A -83.8(9)
O3 C3 C4 F4A 95.8(9)
O4 C3 C4 F4 -140.5(5)
O3 C3 C4 F4 39.0(6)
C31 P1 C11 C12 151.4(3)
C21 P1 C11 C12 -94.1(4)
Pd1 P1 C11 C12 24.8(4)
C31 P1 C11 C16 -40.7(4)
C21 P1 C11 C16 73.8(4)
Pd1 P1 C11 C16 -167.2(3)
C16 C11 C12 C13 -2.6(6)
P1 C11 C12 C13 165.3(3)
C16 C11 C12 Pd2 179.7(3)
P1 C11 C12 Pd2 -12.4(5)
O2 Pd2 C12 C13 -95.3(3)
O4 Pd2 C12 C13 -120(2)
P2 Pd2 C12 C13 89.8(3)
Cl2 Pd2 C12 C13 -5.0(3)
Pd1 Pd2 C12 C13 178.0(3)
O2 Pd2 C12 C11 82.4(3)
O4 Pd2 C12 C11 58(2)
P2 Pd2 C12 C11 -92.5(3)
Cl2 Pd2 C12 C11 172.7(3)
Pd1 Pd2 C12 C11 -4.3(3)
C11 C12 C13 C14 0.9(6)
Pd2 C12 C13 C14 178.7(3)
C12 C13 C14 C15 0.9(7)
C13 C14 C15 C16 -1.0(7)
C14 C15 C16 C11 -0.7(7)
C12 C11 C16 C15 2.5(7)
P1 C11 C16 C15 -165.2(4)
C11 P1 C21 C26 -17.1(4)
C31 P1 C21 C26 98.7(4)
Pd1 P1 C21 C26 -135.4(3)
C11 P1 C21 C22 164.4(4)
C31 P1 C21 C22 -79.7(4)
Pd1 P1 C21 C22 46.2(4)
C26 C21 C22 C23 -1.3(7)
P1 C21 C22 C23 177.1(4)
C21 C22 C23 C24 0.5(7)
C22 C23 C24 C25 0.5(8)
C23 C24 C25 C26 -0.6(8)
C24 C25 C26 C21 -0.3(8)
C22 C21 C26 C25 1.3(7)
P1 C21 C26 C25 -177.2(4)
C11 P1 C31 C32 152.6(3)
C21 P1 C31 C32 39.5(4)
Pd1 P1 C31 C32 -83.9(4)
C11 P1 C31 C36 -29.9(4)
C21 P1 C31 C36 -143.0(3)
Pd1 P1 C31 C36 93.6(4)
C36 C31 C32 C33 0.1(6)
P1 C31 C32 C33 177.6(3)
C31 C32 C33 C34 -1.1(7)
C32 C33 C34 C35 1.5(7)
C33 C34 C35 C36 -1.0(8)
C34 C35 C36 C31 0.0(7)
C32 C31 C36 C35 0.4(7)
P1 C31 C36 C35 -177.1(4)
C51 P2 C41 C46 -41.3(4)
C61 P2 C41 C46 71.8(4)
Pd2 P2 C41 C46 -167.1(3)
C51 P2 C41 C42 146.9(3)
C61 P2 C41 C42 -100.0(3)
Pd2 P2 C41 C42 21.1(4)
C46 C41 C42 C43 -1.6(6)
P2 C41 C42 C43 170.2(3)
C46 C41 C42 Pd1 179.9(3)
P2 C41 C42 Pd1 -8.3(5)
O3 Pd1 C42 C43 -97.5(3)
O1 Pd1 C42 C43 -121(2)
P1 Pd1 C42 C43 86.8(3)
Cl1 Pd1 C42 C43 -7.8(3)
Pd2 Pd1 C42 C43 174.8(3)
O3 Pd1 C42 C41 81.0(3)
O1 Pd1 C42 C41 58(2)
P1 Pd1 C42 C41 -94.7(3)
Cl1 Pd1 C42 C41 170.7(3)
Pd2 Pd1 C42 C41 -6.8(3)
C41 C42 C43 C44 0.2(6)
Pd1 C42 C43 C44 178.7(3)
C42 C43 C44 C45 1.1(7)
C43 C44 C45 C46 -0.9(7)
C44 C45 C46 C41 -0.6(7)
C42 C41 C46 C45 1.8(6)
P2 C41 C46 C45 -169.9(3)
C41 P2 C51 C56 153.1(3)
C61 P2 C51 C56 40.2(4)
Pd2 P2 C51 C56 -84.2(3)
C41 P2 C51 C52 -30.2(4)
C61 P2 C51 C52 -143.2(4)
Pd2 P2 C51 C52 92.4(3)
C56 C51 C52 C53 -1.6(6)
P2 C51 C52 C53 -178.2(3)
C51 C52 C53 C54 1.2(7)
C52 C53 C54 C55 -0.5(7)
C53 C54 C55 C56 0.1(7)
C54 C55 C56 C51 -0.5(7)
C52 C51 C56 C55 1.2(6)
P2 C51 C56 C55 177.8(3)
C41 P2 C61 C62 -22.4(4)
C51 P2 C61 C62 91.8(4)
Pd2 P2 C61 C62 -142.1(3)
C41 P2 C61 C66 160.8(4)
C51 P2 C61 C66 -85.0(4)
Pd2 P2 C61 C66 41.1(4)
C66 C61 C62 C63 1.2(7)
P2 C61 C62 C63 -175.6(3)
C61 C62 C63 C64 0.2(7)
C62 C63 C64 C65 -1.4(7)
C63 C64 C65 C66 1.2(7)
C62 C61 C66 C65 -1.4(7)
P2 C61 C66 C65 175.3(3)
C64 C65 C66 C61 0.3(7)
